data_7023230
loop_
_publ_author_name
'Arrowsmith, Merle'
'Crimmin, Mark R.'
'Hill, Michael S.'
'Kociok-K\"ohn, Gabriele'

_publ_section_title
;
 Beryllium derivatives of a phenyl-substituted \b-diketiminate: a
 well-defined ring opening reaction of tetrahydrofuran.
;
_journal_issue 26
_journal_name_full 'Dalton transactions (Cambridge, England : 2003)'
_journal_page_first 9720
_journal_page_last 9726
_journal_paper_doi 10.1039/c3dt51021b
_journal_volume 42
_journal_year 2013
_chemical_formula_moiety 'C43 H53 Be I N2 O'
_chemical_formula_sum 'C43 H53 Be I N2 O'
_chemical_formula_weight 749.78
_chemical_name_systematic
;
?
;
_space_group_IT_number 2
_symmetry_cell_setting triclinic
_symmetry_space_group_name_Hall '-P 1'
_symmetry_space_group_name_H-M 'P -1'
_atom_sites_solution_hydrogens geom
_atom_sites_solution_primary direct
_atom_sites_solution_secondary difmap
_audit_creation_method SHELXL-97
_cell_angle_alpha 97.7550(12)
_cell_angle_beta 97.8470(12)
_cell_angle_gamma 102.2030(11)
_cell_formula_units_Z 2
_cell_length_a 8.4935(2)
_cell_length_b 12.0951(2)
_cell_length_c 19.6152(3)
_cell_measurement_reflns_used 40861
_cell_measurement_temperature 150(2)
_cell_measurement_theta_max 27.485
_cell_measurement_theta_min 2.910
_cell_volume 1922.97(6)
_computing_cell_refinement 'HKL Scalepack (Otwinowski & Minor, 1997)'
_computing_data_collection 'Collect (Nonius BV, 1997-2000)'
_computing_data_reduction
;
DENZO-SCALEPACK Z. Otwinowski and W. Minor, "
Processing of X-ray Diffraction Data Collected in Oscillation Mode ",
Methods in Enzymology, Volume 276: Macromolecular Crystallography,
part A, p.307-326, 1997,C.W. Carter, Jr. & R. M. Sweet, Eds., Academic Press.
;
_computing_molecular_graphics 'ORTEP3 for Windows - Farrugia, L. J. J. Appl. Crystallogr. 1997, 30, 565'
_computing_publication_material
;
'WinGX publication routines, Farrugia,
L. J., J. Appl. Crystallogr., 1999, 32, 837-838
;
_computing_structure_refinement
;
Sheldrick GM (2008) Acta Crystallogr A64:112--122 and
C. B. H\"ubschle, G. M. Sheldrick and B. Dittrich
ShelXle: a Qt graphical user interface for SHELXL
J. Appl. Cryst., 44, (2011) 1281-1284.
;
_computing_structure_solution
;
SIR97- Altomare A., Burla M.C., Camalli M., Cascarano G.L., Giacovazzo C. ,
Guagliardi A., Moliterni A.G.G., Polidori G.,Spagna R.
(1999) J. Appl. Cryst. 32, 115-119
;
_diffrn_ambient_temperature 150(2)
_diffrn_measured_fraction_theta_full 0.991
_diffrn_measured_fraction_theta_max 0.991
_diffrn_measurement_device_type 'Nonius Kappa CCD'
_diffrn_measurement_method '361 1.7 degree images with \f and \w scans'
_diffrn_radiation_monochromator graphite
_diffrn_radiation_source 'fine-focus sealed tube'
_diffrn_radiation_type MoK\a
_diffrn_radiation_wavelength 0.71073
_diffrn_reflns_av_R_equivalents 0.0363
_diffrn_reflns_av_sigmaI/netI 0.0285
_diffrn_reflns_limit_h_max 11
_diffrn_reflns_limit_h_min -11
_diffrn_reflns_limit_k_max 15
_diffrn_reflns_limit_k_min -15
_diffrn_reflns_limit_l_max 25
_diffrn_reflns_limit_l_min -25
_diffrn_reflns_number 39575
_diffrn_reflns_theta_full 27.49
_diffrn_reflns_theta_max 27.49
_diffrn_reflns_theta_min 4.11
_diffrn_standards_decay_% 0
_diffrn_standards_number 0
_exptl_absorpt_coefficient_mu 0.867
_exptl_absorpt_correction_T_max 0.9579
_exptl_absorpt_correction_T_min 0.7810
_exptl_absorpt_correction_type multi-scan
_exptl_absorpt_process_details
;
multi-scan from symmetry-related measurements
Sortav (Blessing 1995)
;
_exptl_crystal_colour colourless
_exptl_crystal_density_diffrn 1.295
_exptl_crystal_density_method 'not measured'
_exptl_crystal_description plate
_exptl_crystal_F_000 780
_exptl_crystal_size_max 0.30
_exptl_crystal_size_mid 0.30
_exptl_crystal_size_min 0.05
_refine_diff_density_max 1.310
_refine_diff_density_min -2.518
_refine_diff_density_rms 0.079
_refine_ls_extinction_method none
_refine_ls_goodness_of_fit_ref 1.039
_refine_ls_hydrogen_treatment constr
_refine_ls_matrix_type full
_refine_ls_number_parameters 460
_refine_ls_number_reflns 8746
_refine_ls_number_restraints 2
_refine_ls_restrained_S_all 1.040
_refine_ls_R_factor_all 0.0630
_refine_ls_R_factor_gt 0.0491
_refine_ls_shift/su_max 0.000
_refine_ls_shift/su_mean 0.000
_refine_ls_structure_factor_coef Fsqd
_refine_ls_weighting_details 'calc w=1/[\s^2^(Fo^2^)+(0.0499P)^2^+3.7415P] where P=(Fo^2^+2Fc^2^)/3'
_refine_ls_weighting_scheme calc
_refine_ls_wR_factor_gt 0.1180
_refine_ls_wR_factor_ref 0.1271
_reflns_number_gt 7205
_reflns_number_total 8746
_reflns_threshold_expression >2sigma(I)
_cod_data_source_file c3dt51021b.cif
_cod_data_source_block h12msh2
_cod_database_code 7023230

loop_
_symmetry_equiv_pos_as_xyz
'x, y, z'
'-x, -y, -z'

loop_
_atom_site_label
_atom_site_type_symbol
_atom_site_fract_x
_atom_site_fract_y
_atom_site_fract_z
_atom_site_U_iso_or_equiv
_atom_site_adp_type
_atom_site_occupancy
_atom_site_symmetry_multiplicity
_atom_site_calc_flag
_atom_site_refinement_flags
_atom_site_disorder_assembly
_atom_site_disorder_group
Be Be 0.7655(4) 0.0024(3) 0.22865(18) 0.0236(7) Uani 1 1 d . . .
I I 0.75592(3) -0.43363(2) 0.010619(14) 0.05303(10) Uani 1 1 d . . .
N1 N 0.7070(3) -0.08717(18) 0.28147(11) 0.0222(4) Uani 1 1 d . . .
N2 N 0.7568(3) 0.13256(18) 0.26173(11) 0.0204(4) Uani 1 1 d . . .
C1 C 0.6742(3) -0.0480(2) 0.34370(14) 0.0233(5) Uani 1 1 d . . .
C2 C 0.6392(3) -0.1241(2) 0.39678(14) 0.0253(5) Uani 1 1 d . . .
C3 C 0.5176(4) -0.2248(2) 0.38213(15) 0.0282(6) Uani 1 1 d . . .
H3 H 0.4574 -0.2500 0.3361 0.034 Uiso 1 1 calc R . .
C4 C 0.4832(4) -0.2891(3) 0.43424(16) 0.0325(6) Uani 1 1 d . . .
H4 H 0.3992 -0.3577 0.4237 0.039 Uiso 1 1 calc R . .
C5 C 0.5707(4) -0.2536(3) 0.50144(17) 0.0361(7) Uani 1 1 d . . .
H5 H 0.5458 -0.2970 0.5371 0.043 Uiso 1 1 calc R . .
C6 C 0.6944(5) -0.1547(3) 0.51632(17) 0.0414(8) Uani 1 1 d . . .
H6 H 0.7565 -0.1310 0.5621 0.050 Uiso 1 1 calc R . .
C7 C 0.7281(4) -0.0901(3) 0.46446(16) 0.0370(7) Uani 1 1 d . . .
H7 H 0.8127 -0.0219 0.4751 0.044 Uiso 1 1 calc R . .
C8 C 0.6750(3) 0.0676(2) 0.36401(14) 0.0246(5) Uani 1 1 d . . .
H8 H 0.6425 0.0882 0.4075 0.030 Uiso 1 1 calc R . .
C9 C 0.7199(3) 0.1560(2) 0.32550(13) 0.0214(5) Uani 1 1 d . . .
C10 C 0.7290(3) 0.2746(2) 0.36094(13) 0.0222(5) Uani 1 1 d . . .
C11 C 0.8054(3) 0.3081(2) 0.43079(14) 0.0261(5) Uani 1 1 d . . .
H11 H 0.8538 0.2562 0.4538 0.031 Uiso 1 1 calc R . .
C12 C 0.8115(4) 0.4160(2) 0.46684(15) 0.0305(6) Uani 1 1 d . . .
H12 H 0.8640 0.4377 0.5142 0.037 Uiso 1 1 calc R . .
C13 C 0.7407(4) 0.4926(2) 0.43378(16) 0.0332(6) Uani 1 1 d . . .
H13 H 0.7446 0.5666 0.4585 0.040 Uiso 1 1 calc R . .
C14 C 0.6646(4) 0.4607(2) 0.36489(16) 0.0323(6) Uani 1 1 d . . .
H14 H 0.6153 0.5128 0.3424 0.039 Uiso 1 1 calc R . .
C15 C 0.6596(3) 0.3528(2) 0.32832(14) 0.0265(5) Uani 1 1 d . . .
H15 H 0.6084 0.3321 0.2807 0.032 Uiso 1 1 calc R . .
C16 C 0.7223(3) -0.2045(2) 0.26415(13) 0.0237(5) Uani 1 1 d . . .
C17 C 0.5981(4) -0.2833(2) 0.21613(15) 0.0278(6) Uani 1 1 d . . .
C18 C 0.4410(4) -0.2532(3) 0.18596(16) 0.0331(6) Uani 1 1 d . . .
H18 H 0.4329 -0.1803 0.2145 0.040 Uiso 1 1 calc R . .
C19 C 0.4434(4) -0.2336(3) 0.11007(19) 0.0439(8) Uani 1 1 d . . .
H19A H 0.4518 -0.3043 0.0812 0.066 Uiso 1 1 calc R . .
H19B H 0.5376 -0.1716 0.1088 0.066 Uiso 1 1 calc R . .
H19C H 0.3424 -0.2126 0.0919 0.066 Uiso 1 1 calc R . .
C20 C 0.2891(4) -0.3470(3) 0.18846(19) 0.0439(8) Uani 1 1 d . . .
H20A H 0.1905 -0.3187 0.1769 0.066 Uiso 1 1 calc R . .
H20B H 0.2949 -0.3667 0.2355 0.066 Uiso 1 1 calc R . .
H20C H 0.2851 -0.4154 0.1546 0.066 Uiso 1 1 calc R . .
C21 C 0.6222(4) -0.3925(2) 0.19505(16) 0.0345(7) Uani 1 1 d . . .
H21 H 0.5395 -0.4470 0.1626 0.041 Uiso 1 1 calc R . .
C22 C 0.7641(4) -0.4229(3) 0.22048(17) 0.0382(7) Uani 1 1 d . . .
H22 H 0.7787 -0.4975 0.2054 0.046 Uiso 1 1 calc R . .
C23 C 0.8845(4) -0.3445(3) 0.26789(16) 0.0345(7) Uani 1 1 d . . .
H23 H 0.9813 -0.3662 0.2854 0.041 Uiso 1 1 calc R . .
C24 C 0.8673(4) -0.2336(2) 0.29086(14) 0.0274(6) Uani 1 1 d . . .
C25 C 1.0077(4) -0.1490(3) 0.34039(16) 0.0334(6) Uani 1 1 d . . .
H25 H 0.9678 -0.0800 0.3575 0.040 Uiso 1 1 calc R . .
C26 C 1.0670(5) -0.2000(3) 0.40408(19) 0.0492(9) Uani 1 1 d . . .
H26A H 1.1061 -0.2682 0.3884 0.074 Uiso 1 1 calc R . .
H26B H 0.9764 -0.2214 0.4294 0.074 Uiso 1 1 calc R . .
H26C H 1.1563 -0.1429 0.4350 0.074 Uiso 1 1 calc R . .
C27 C 1.1491(4) -0.1105(3) 0.3017(2) 0.0446(8) Uani 1 1 d . . .
H27A H 1.1914 -0.1768 0.2852 0.067 Uiso 1 1 calc R . .
H27B H 1.2365 -0.0530 0.3334 0.067 Uiso 1 1 calc R . .
H27C H 1.1100 -0.0771 0.2617 0.067 Uiso 1 1 calc R . .
C28 C 0.8192(3) 0.2215(2) 0.22334(13) 0.0212(5) Uani 1 1 d . . .
C29 C 0.9833(3) 0.2830(2) 0.24160(14) 0.0247(5) Uani 1 1 d . . .
C30 C 1.0949(3) 0.2721(3) 0.30643(15) 0.0296(6) Uani 1 1 d . . .
H30 H 1.0266 0.2250 0.3346 0.036 Uiso 1 1 calc R . .
C31 C 1.2245(4) 0.2090(3) 0.28667(18) 0.0403(7) Uani 1 1 d . . .
H31A H 1.1709 0.1333 0.2592 0.060 Uiso 1 1 calc R . .
H31B H 1.2924 0.1999 0.3292 0.060 Uiso 1 1 calc R . .
H31C H 1.2934 0.2535 0.2589 0.060 Uiso 1 1 calc R . .
C32 C 1.1728(5) 0.3893(3) 0.35152(19) 0.0463(8) Uani 1 1 d . . .
H32A H 1.2478 0.4350 0.3266 0.069 Uiso 1 1 calc R . .
H32B H 1.2334 0.3790 0.3955 0.069 Uiso 1 1 calc R . .
H32C H 1.0871 0.4291 0.3614 0.069 Uiso 1 1 calc R . .
C33 C 1.0468(4) 0.3544(2) 0.19632(16) 0.0307(6) Uani 1 1 d . . .
H33 H 1.1574 0.3966 0.2077 0.037 Uiso 1 1 calc R . .
C34 C 0.9518(4) 0.3645(2) 0.13560(16) 0.0321(6) Uani 1 1 d . . .
H34 H 0.9978 0.4118 0.1050 0.039 Uiso 1 1 calc R . .
C35 C 0.7896(4) 0.3059(2) 0.11942(15) 0.0297(6) Uani 1 1 d . . .
H35 H 0.7247 0.3140 0.0778 0.036 Uiso 1 1 calc R . .
C36 C 0.7189(3) 0.2347(2) 0.16306(13) 0.0234(5) Uani 1 1 d . . .
C37 C 0.5380(4) 0.1754(2) 0.14461(15) 0.0290(6) Uani 1 1 d . . .
H37 H 0.5052 0.1404 0.1854 0.035 Uiso 1 1 calc R . .
C38 C 0.4323(4) 0.2607(3) 0.12989(17) 0.0371(7) Uani 1 1 d . . .
H38A H 0.4536 0.2894 0.0869 0.056 Uiso 1 1 calc R . .
H38B H 0.4592 0.3250 0.1689 0.056 Uiso 1 1 calc R . .
H38C H 0.3165 0.2220 0.1245 0.056 Uiso 1 1 calc R . .
C39 C 0.5052(4) 0.0797(3) 0.08187(19) 0.0448(8) Uani 1 1 d . . .
H39A H 0.3888 0.0412 0.0723 0.067 Uiso 1 1 calc R . .
H39B H 0.5702 0.0241 0.0919 0.067 Uiso 1 1 calc R . .
H39C H 0.5353 0.1123 0.0411 0.067 Uiso 1 1 calc R . .
O O 0.8303(3) -0.03822(17) 0.16662(11) 0.0341(5) Uani 1 1 d . . .
C40 C 0.9146(4) 0.0062(3) 0.11698(17) 0.0377(7) Uani 1 1 d . A .
H40A H 0.9852 0.0826 0.1382 0.045 Uiso 1 1 calc R . .
H40B H 0.8349 0.0170 0.0781 0.045 Uiso 1 1 calc R . .
C41 C 1.0178(5) -0.0680(4) 0.0884(2) 0.0551(10) Uani 1 1 d D . .
H41A H 1.0937 -0.0218 0.0632 0.066 Uiso 0.570(11) 1 calc PR A 1
H41B H 1.0851 -0.0874 0.1283 0.066 Uiso 0.570(11) 1 calc PR A 1
H41C H 1.1191 -0.0596 0.1221 0.066 Uiso 0.430(11) 1 calc PR A 2
H41D H 1.0482 -0.0460 0.0443 0.066 Uiso 0.430(11) 1 calc PR A 2
C42 C 0.9350(11) -0.1753(6) 0.0412(4) 0.051(2) Uani 0.570(11) 1 d P A 1
H42A H 0.8410 -0.1627 0.0099 0.062 Uiso 0.570(11) 1 calc PR A 1
H42B H 1.0115 -0.2000 0.0119 0.062 Uiso 0.570(11) 1 calc PR A 1
C43 C 0.8776(9) -0.2647(6) 0.0812(3) 0.047(2) Uani 0.570(11) 1 d P A 1
H43A H 0.7989 -0.2405 0.1094 0.057 Uiso 0.570(11) 1 calc PR A 1
H43B H 0.9715 -0.2751 0.1136 0.057 Uiso 0.570(11) 1 calc PR A 1
C42A C 0.913(3) -0.1962(9) 0.0748(10) 0.166(13) Uani 0.430(11) 1 d PD A 2
H42C H 0.9045 -0.2161 0.1217 0.199 Uiso 0.430(11) 1 calc PR A 2
H42D H 0.8016 -0.1927 0.0538 0.199 Uiso 0.430(11) 1 calc PR A 2
C43A C 0.9458(14) -0.2958(9) 0.0344(6) 0.075(4) Uani 0.430(11) 1 d PD A 2
H43C H 1.0393 -0.3171 0.0610 0.090 Uiso 0.430(11) 1 calc PR A 2
H43D H 0.9786 -0.2747 -0.0095 0.090 Uiso 0.430(11) 1 calc PR A 2

loop_
_atom_site_aniso_label
_atom_site_aniso_U_11
_atom_site_aniso_U_22
_atom_site_aniso_U_33
_atom_site_aniso_U_23
_atom_site_aniso_U_13
_atom_site_aniso_U_12
Be 0.0262(17) 0.0213(16) 0.0236(16) 0.0054(13) 0.0067(13) 0.0038(13)
I 0.06016(18) 0.04851(16) 0.05401(16) 0.02218(11) 0.01191(12) 0.01071(11)
N1 0.0268(11) 0.0176(10) 0.0236(10) 0.0054(8) 0.0074(9) 0.0051(8)
N2 0.0218(11) 0.0188(10) 0.0208(10) 0.0069(8) 0.0046(8) 0.0025(8)
C1 0.0256(13) 0.0211(12) 0.0242(12) 0.0076(10) 0.0071(10) 0.0039(10)
C2 0.0325(15) 0.0213(12) 0.0267(13) 0.0096(10) 0.0114(11) 0.0090(11)
C3 0.0290(14) 0.0290(14) 0.0289(14) 0.0109(11) 0.0083(11) 0.0059(11)
C4 0.0328(16) 0.0285(14) 0.0407(16) 0.0159(12) 0.0146(13) 0.0056(12)
C5 0.0437(18) 0.0371(16) 0.0372(16) 0.0225(13) 0.0180(14) 0.0135(14)
C6 0.054(2) 0.0422(18) 0.0272(15) 0.0144(13) 0.0064(14) 0.0056(15)
C7 0.0479(19) 0.0312(15) 0.0284(14) 0.0088(12) 0.0059(13) -0.0005(13)
C8 0.0310(14) 0.0225(12) 0.0226(12) 0.0062(10) 0.0102(10) 0.0059(10)
C9 0.0195(12) 0.0227(12) 0.0218(12) 0.0053(10) 0.0033(9) 0.0036(10)
C10 0.0220(13) 0.0206(12) 0.0250(12) 0.0053(10) 0.0091(10) 0.0029(10)
C11 0.0259(14) 0.0268(13) 0.0251(13) 0.0066(10) 0.0043(10) 0.0038(11)
C12 0.0301(15) 0.0299(14) 0.0276(14) 0.0004(11) 0.0074(11) -0.0005(11)
C13 0.0384(17) 0.0224(13) 0.0386(16) 0.0002(12) 0.0160(13) 0.0040(12)
C14 0.0386(17) 0.0254(14) 0.0376(16) 0.0085(12) 0.0125(13) 0.0120(12)
C15 0.0290(14) 0.0251(13) 0.0271(13) 0.0066(11) 0.0068(11) 0.0074(11)
C16 0.0320(14) 0.0186(12) 0.0235(12) 0.0074(10) 0.0117(11) 0.0056(10)
C17 0.0319(15) 0.0233(13) 0.0291(14) 0.0065(11) 0.0119(11) 0.0027(11)
C18 0.0306(15) 0.0264(14) 0.0386(16) 0.0031(12) 0.0056(12) 0.0006(12)
C19 0.0384(18) 0.0466(19) 0.0448(18) 0.0171(15) 0.0020(14) 0.0033(15)
C20 0.0339(17) 0.0421(18) 0.0485(19) 0.0037(15) 0.0092(15) -0.0057(14)
C21 0.0451(18) 0.0228(14) 0.0343(15) 0.0026(12) 0.0122(13) 0.0029(12)
C22 0.056(2) 0.0240(14) 0.0411(17) 0.0078(12) 0.0186(15) 0.0149(14)
C23 0.0423(18) 0.0299(15) 0.0385(16) 0.0115(12) 0.0128(13) 0.0172(13)
C24 0.0346(15) 0.0245(13) 0.0267(13) 0.0088(11) 0.0101(11) 0.0089(11)
C25 0.0371(16) 0.0319(15) 0.0329(15) 0.0074(12) 0.0026(12) 0.0126(13)
C26 0.054(2) 0.056(2) 0.0378(18) 0.0125(16) -0.0036(16) 0.0187(18)
C27 0.0370(18) 0.0411(18) 0.053(2) 0.0090(16) 0.0069(15) 0.0036(14)
C28 0.0259(13) 0.0171(11) 0.0221(12) 0.0058(9) 0.0079(10) 0.0041(10)
C29 0.0247(13) 0.0236(12) 0.0260(13) 0.0053(10) 0.0064(10) 0.0037(10)
C30 0.0251(14) 0.0336(15) 0.0287(14) 0.0078(11) 0.0037(11) 0.0026(11)
C31 0.0339(17) 0.053(2) 0.0386(17) 0.0145(15) 0.0055(13) 0.0153(15)
C32 0.044(2) 0.047(2) 0.0385(18) -0.0016(15) -0.0023(15) 0.0012(16)
C33 0.0288(15) 0.0271(14) 0.0371(15) 0.0107(12) 0.0117(12) 0.0016(11)
C34 0.0394(17) 0.0270(14) 0.0353(15) 0.0149(12) 0.0170(13) 0.0068(12)
C35 0.0400(16) 0.0273(14) 0.0256(13) 0.0104(11) 0.0084(12) 0.0103(12)
C36 0.0286(14) 0.0190(12) 0.0233(12) 0.0040(10) 0.0062(10) 0.0058(10)
C37 0.0296(15) 0.0289(14) 0.0270(13) 0.0080(11) 0.0004(11) 0.0042(11)
C38 0.0356(17) 0.0425(17) 0.0349(16) 0.0094(13) 0.0026(13) 0.0135(14)
C39 0.0407(19) 0.0375(17) 0.0465(19) -0.0060(15) -0.0054(15) 0.0044(14)
O 0.0466(13) 0.0265(10) 0.0333(11) 0.0082(8) 0.0187(9) 0.0080(9)
C40 0.0436(18) 0.0374(16) 0.0325(15) 0.0027(13) 0.0161(13) 0.0065(14)
C41 0.054(2) 0.069(3) 0.047(2) 0.0043(19) 0.0156(17) 0.023(2)
C42 0.072(5) 0.055(4) 0.029(3) 0.011(3) 0.010(3) 0.019(4)
C43 0.058(4) 0.036(4) 0.039(3) 0.000(3) 0.002(3) 0.001(3)
C42A 0.34(3) 0.029(6) 0.140(15) -0.009(7) 0.19(2) -0.008(10)
C43A 0.069(7) 0.063(7) 0.072(7) -0.030(6) 0.027(6) -0.012(5)

loop_
_atom_type_symbol
_atom_type_description
_atom_type_scat_dispersion_real
_atom_type_scat_dispersion_imag
_atom_type_scat_source
C C 0.0033 0.0016 'International Tables Vol C Tables 4.2.6.8 and 6.1.1.4'
H H 0.0000 0.0000 'International Tables Vol C Tables 4.2.6.8 and 6.1.1.4'
N N 0.0061 0.0033 'International Tables Vol C Tables 4.2.6.8 and 6.1.1.4'
O O 0.0106 0.0060 'International Tables Vol C Tables 4.2.6.8 and 6.1.1.4'
Be Be 0.0005 0.0002 'International Tables Vol C Tables 4.2.6.8 and 6.1.1.4'
I I -0.4742 1.8119 'International Tables Vol C Tables 4.2.6.8 and 6.1.1.4'

loop_
_geom_angle_atom_site_label_1
_geom_angle_atom_site_label_2
_geom_angle_atom_site_label_3
_geom_angle
O Be N2 130.1(2)
O Be N1 119.7(2)
N2 Be N1 109.9(2)
C1 N1 C16 121.0(2)
C1 N1 Be 120.3(2)
C16 N1 Be 117.6(2)
C9 N2 C28 122.5(2)
C9 N2 Be 121.3(2)
C28 N2 Be 115.4(2)
N1 C1 C8 121.9(2)
N1 C1 C2 122.2(2)
C8 C1 C2 115.9(2)
C3 C2 C7 118.6(2)
C3 C2 C1 122.6(2)
C7 C2 C1 118.7(2)
C2 C3 C4 120.5(3)
C2 C3 H3 119.7
C4 C3 H3 119.7
C5 C4 C3 120.3(3)
C5 C4 H4 119.9
C3 C4 H4 119.9
C6 C5 C4 119.7(3)
C6 C5 H5 120.2
C4 C5 H5 120.2
C5 C6 C7 120.0(3)
C5 C6 H6 120.0
C7 C6 H6 120.0
C6 C7 C2 120.8(3)
C6 C7 H7 119.6
C2 C7 H7 119.6
C1 C8 C9 125.6(2)
C1 C8 H8 117.2
C9 C8 H8 117.2
N2 C9 C8 120.7(2)
N2 C9 C10 123.2(2)
C8 C9 C10 116.1(2)
C15 C10 C11 118.4(2)
C15 C10 C9 122.8(2)
C11 C10 C9 118.7(2)
C12 C11 C10 120.9(3)
C12 C11 H11 119.5
C10 C11 H11 119.5
C11 C12 C13 120.0(3)
C11 C12 H12 120.0
C13 C12 H12 120.0
C14 C13 C12 119.8(3)
C14 C13 H13 120.1
C12 C13 H13 120.1
C13 C14 C15 120.4(3)
C13 C14 H14 119.8
C15 C14 H14 119.8
C14 C15 C10 120.5(3)
C14 C15 H15 119.7
C10 C15 H15 119.7
C17 C16 C24 121.6(2)
C17 C16 N1 119.0(2)
C24 C16 N1 119.2(2)
C21 C17 C16 118.1(3)
C21 C17 C18 119.4(3)
C16 C17 C18 122.5(2)
C17 C18 C20 111.9(3)
C17 C18 C19 110.7(3)
C20 C18 C19 109.5(3)
C17 C18 H18 108.2
C20 C18 H18 108.2
C19 C18 H18 108.2
C18 C19 H19A 109.5
C18 C19 H19B 109.5
H19A C19 H19B 109.5
C18 C19 H19C 109.5
H19A C19 H19C 109.5
H19B C19 H19C 109.5
C18 C20 H20A 109.5
C18 C20 H20B 109.5
H20A C20 H20B 109.5
C18 C20 H20C 109.5
H20A C20 H20C 109.5
H20B C20 H20C 109.5
C22 C21 C17 121.3(3)
C22 C21 H21 119.3
C17 C21 H21 119.3
C23 C22 C21 119.7(3)
C23 C22 H22 120.2
C21 C22 H22 120.2
C22 C23 C24 121.6(3)
C22 C23 H23 119.2
C24 C23 H23 119.2
C23 C24 C16 117.7(3)
C23 C24 C25 119.2(3)
C16 C24 C25 123.0(2)
C24 C25 C27 110.1(3)
C24 C25 C26 111.8(3)
C27 C25 C26 110.4(3)
C24 C25 H25 108.1
C27 C25 H25 108.1
C26 C25 H25 108.1
C25 C26 H26A 109.5
C25 C26 H26B 109.5
H26A C26 H26B 109.5
C25 C26 H26C 109.5
H26A C26 H26C 109.5
H26B C26 H26C 109.5
C25 C27 H27A 109.5
C25 C27 H27B 109.5
H27A C27 H27B 109.5
C25 C27 H27C 109.5
H27A C27 H27C 109.5
H27B C27 H27C 109.5
C29 C28 C36 121.2(2)
C29 C28 N2 119.8(2)
C36 C28 N2 118.5(2)
C33 C29 C28 118.0(2)
C33 C29 C30 119.0(2)
C28 C29 C30 122.9(2)
C29 C30 C31 110.7(2)
C29 C30 C32 111.3(3)
C31 C30 C32 111.4(3)
C29 C30 H30 107.8
C31 C30 H30 107.8
C32 C30 H30 107.8
C30 C31 H31A 109.5
C30 C31 H31B 109.5
H31A C31 H31B 109.5
C30 C31 H31C 109.5
H31A C31 H31C 109.5
H31B C31 H31C 109.5
C30 C32 H32A 109.5
C30 C32 H32B 109.5
H32A C32 H32B 109.5
C30 C32 H32C 109.5
H32A C32 H32C 109.5
H32B C32 H32C 109.5
C34 C33 C29 121.3(3)
C34 C33 H33 119.4
C29 C33 H33 119.4
C33 C34 C35 119.9(3)
C33 C34 H34 120.1
C35 C34 H34 120.1
C34 C35 C36 121.4(3)
C34 C35 H35 119.3
C36 C35 H35 119.3
C35 C36 C28 118.1(2)
C35 C36 C37 119.6(2)
C28 C36 C37 122.3(2)
C39 C37 C36 111.2(3)
C39 C37 C38 109.6(3)
C36 C37 C38 111.6(2)
C39 C37 H37 108.1
C36 C37 H37 108.1
C38 C37 H37 108.1
C37 C38 H38A 109.5
C37 C38 H38B 109.5
H38A C38 H38B 109.5
C37 C38 H38C 109.5
H38A C38 H38C 109.5
H38B C38 H38C 109.5
C37 C39 H39A 109.5
C37 C39 H39B 109.5
H39A C39 H39B 109.5
C37 C39 H39C 109.5
H39A C39 H39C 109.5
H39B C39 H39C 109.5
C40 O Be 139.3(2)
O C40 C41 113.5(3)
O C40 H40A 108.9
C41 C40 H40A 108.9
O C40 H40B 108.9
C41 C40 H40B 108.9
H40A C40 H40B 107.7
C42 C41 C40 117.9(5)
C40 C41 C42A 107.1(7)
C42 C41 H41A 107.8
C40 C41 H41A 107.8
C42A C41 H41A 135.1
C42 C41 H41B 107.8
C40 C41 H41B 107.8
C42A C41 H41B 87.8
H41A C41 H41B 107.2
C42 C41 H41C 123.3
C40 C41 H41C 110.3
C42A C41 H41C 110.3
C42 C41 H41D 81.5
C40 C41 H41D 110.3
C42A C41 H41D 110.3
H41B C41 H41D 129.8
H41C C41 H41D 108.6
C43 C42 C41 110.4(5)
C43 C42 H42A 109.6
C41 C42 H42A 109.6
C43 C42 H42B 109.6
C41 C42 H42B 109.6
H42A C42 H42B 108.1
C42 C43 I 111.6(4)
C42 C43 H43A 109.3
I C43 H43A 109.3
C42 C43 H43B 109.3
I C43 H43B 109.3
H43A C43 H43B 108.0
C43A C42A C41 127.6(12)
C43A C42A H42C 105.4
C41 C42A H42C 105.4
C43A C42A H42D 105.4
C41 C42A H42D 105.4
H42C C42A H42D 106.0
C42A C43A I 114.4(10)
C42A C43A H43C 108.7
I C43A H43C 108.7
C42A C43A H43D 108.7
I C43A H43D 108.7
H43C C43A H43D 107.6

loop_
_geom_bond_atom_site_label_1
_geom_bond_atom_site_label_2
_geom_bond_distance
Be O 1.470(4)
Be N2 1.641(4)
Be N1 1.646(4)
I C43A 2.011(10)
I C43 2.261(6)
N1 C1 1.335(3)
N1 C16 1.452(3)
N2 C9 1.339(3)
N2 C28 1.446(3)
C1 C8 1.399(4)
C1 C2 1.499(3)
C2 C3 1.387(4)
C2 C7 1.396(4)
C3 C4 1.391(4)
C3 H3 0.9500
C4 C5 1.385(5)
C4 H4 0.9500
C5 C6 1.382(5)
C5 H5 0.9500
C6 C7 1.388(4)
C6 H6 0.9500
C7 H7 0.9500
C8 C9 1.409(3)
C8 H8 0.9500
C9 C10 1.489(4)
C10 C15 1.395(4)
C10 C11 1.400(4)
C11 C12 1.385(4)
C11 H11 0.9500
C12 C13 1.390(4)
C12 H12 0.9500
C13 C14 1.381(4)
C13 H13 0.9500
C14 C15 1.392(4)
C14 H14 0.9500
C15 H15 0.9500
C16 C17 1.404(4)
C16 C24 1.404(4)
C17 C21 1.396(4)
C17 C18 1.520(4)
C18 C20 1.539(4)
C18 C19 1.541(5)
C18 H18 1.0000
C19 H19A 0.9800
C19 H19B 0.9800
C19 H19C 0.9800
C20 H20A 0.9800
C20 H20B 0.9800
C20 H20C 0.9800
C21 C22 1.382(5)
C21 H21 0.9500
C22 C23 1.379(5)
C22 H22 0.9500
C23 C24 1.399(4)
C23 H23 0.9500
C24 C25 1.521(4)
C25 C27 1.531(5)
C25 C26 1.537(4)
C25 H25 1.0000
C26 H26A 0.9800
C26 H26B 0.9800
C26 H26C 0.9800
C27 H27A 0.9800
C27 H27B 0.9800
C27 H27C 0.9800
C28 C29 1.407(4)
C28 C36 1.408(4)
C29 C33 1.402(4)
C29 C30 1.517(4)
C30 C31 1.528(4)
C30 C32 1.528(4)
C30 H30 1.0000
C31 H31A 0.9800
C31 H31B 0.9800
C31 H31C 0.9800
C32 H32A 0.9800
C32 H32B 0.9800
C32 H32C 0.9800
C33 C34 1.380(4)
C33 H33 0.9500
C34 C35 1.381(4)
C34 H34 0.9500
C35 C36 1.398(4)
C35 H35 0.9500
C36 C37 1.523(4)
C37 C39 1.522(4)
C37 C38 1.535(4)
C37 H37 1.0000
C38 H38A 0.9800
C38 H38B 0.9800
C38 H38C 0.9800
C39 H39A 0.9800
C39 H39B 0.9800
C39 H39C 0.9800
O C40 1.385(4)
C40 C41 1.490(5)
C40 H40A 0.9900
C40 H40B 0.9900
C41 C42 1.465(8)
C41 C42A 1.584(12)
C41 H41A 0.9900
C41 H41B 0.9900
C41 H41C 0.9900
C41 H41D 0.9900
C42 C43 1.460(11)
C42 H42A 0.9900
C42 H42B 0.9900
C43 H43A 0.9900
C43 H43B 0.9900
C42A C43A 1.449(13)
C42A H42C 0.9900
C42A H42D 0.9900
C43A H43C 0.9900
C43A H43D 0.9900
